data_1519595
loop_
_publ_author_name
'Hursthouse, Michael B.'
'Coles, Simon J.'

_publ_section_title
;
 syn-(mu2-Tetramethylene)-bis(2-(1,3-propylenediamine-N,N')-4,4,6,6-tetrachloro-
 cyclotriphosphazene
;
_journal_name_full 'Crystal Structure Report Archive'
_journal_page_first 57
_journal_year 2004
_chemical_formula_sum 'C10 H22 Cl8 N10 O0 P6'
_chemical_formula_weight 751.80
_space_group_IT_number 2
_symmetry_cell_setting triclinic
_symmetry_space_group_name_Hall '-P 1'
_symmetry_space_group_name_H-M 'P -1'
_atom_sites_solution_hydrogens geom
_atom_sites_solution_primary direct
_atom_sites_solution_secondary difmap
_cell_angle_alpha 79.211(2)
_cell_angle_beta 77.133(2)
_cell_angle_gamma 69.254(2)
_cell_formula_units_Z 2
_cell_length_a 10.0230(4)
_cell_length_b 10.8755(5)
_cell_length_c 15.3970(7)
_cell_measurement_reflns_used 15566
_cell_measurement_temperature 120(2)
_cell_measurement_theta_max 27.48
_cell_measurement_theta_min 2.91
_cell_volume 1519.28(12)
_computing_cell_refinement 'DENZO & COLLECT'
_computing_data_collection 'DENZO (Otwinowski & Minor, 1997) & COLLECT (Hooft, 1998)'
_computing_data_reduction 'DENZO & COLLECT'
_computing_structure_refinement 'SHELXL-97 (Sheldrick, 1997)'
_computing_structure_solution 'SHELXS-97 (Sheldrick, 1997)'
_diffrn_ambient_temperature 120(2)
_diffrn_detector_area_resol_mean 9.091
_diffrn_measured_fraction_theta_full 0.987
_diffrn_measured_fraction_theta_max 0.987
_diffrn_measurement_device_type 'Bruker-Nonius KappaCCD'
_diffrn_measurement_method '\f & \w scans'
_diffrn_radiation_monochromator graphite
_diffrn_radiation_source 'Bruker-Nonius FR591 rotating anode'
_diffrn_radiation_type MoK\a
_diffrn_radiation_wavelength 0.71073
_diffrn_reflns_av_R_equivalents 0.1145
_diffrn_reflns_av_sigmaI/netI 0.0842
_diffrn_reflns_limit_h_max 12
_diffrn_reflns_limit_h_min -12
_diffrn_reflns_limit_k_max 14
_diffrn_reflns_limit_k_min -14
_diffrn_reflns_limit_l_max 19
_diffrn_reflns_limit_l_min -19
_diffrn_reflns_number 23087
_diffrn_reflns_theta_full 27.41
_diffrn_reflns_theta_max 27.41
_diffrn_reflns_theta_min 3.10
_exptl_absorpt_coefficient_mu 1.081
_exptl_absorpt_correction_T_max 0.8813
_exptl_absorpt_correction_T_min 0.7036
_exptl_absorpt_correction_type multi-scan
_exptl_absorpt_process_details 'SORTAV (Blessing, 1997)'
_exptl_crystal_colour colourless
_exptl_crystal_density_diffrn 1.643
_exptl_crystal_density_method 'not measured'
_exptl_crystal_description blade
_exptl_crystal_F_000 756
_exptl_crystal_size_max 0.35
_exptl_crystal_size_mid 0.14
_exptl_crystal_size_min 0.12
_refine_diff_density_max 1.676
_refine_diff_density_min -1.443
_refine_diff_density_rms 0.121
_refine_ls_extinction_method none
_refine_ls_goodness_of_fit_ref 1.049
_refine_ls_hydrogen_treatment mixed
_refine_ls_matrix_type full
_refine_ls_number_parameters 315
_refine_ls_number_reflns 6805
_refine_ls_number_restraints 206
_refine_ls_restrained_S_all 1.033
_refine_ls_R_factor_all 0.1087
_refine_ls_R_factor_gt 0.0742
_refine_ls_shift/su_max 0.121
_refine_ls_shift/su_mean 0.008
_refine_ls_structure_factor_coef Fsqd
_refine_ls_weighting_details 'calc w=1/[\s^2^(Fo^2^)+(0.0959P)^2^+3.8325P] where P=(Fo^2^+2Fc^2^)/3'
_refine_ls_weighting_scheme calc
_refine_ls_wR_factor_gt 0.1960
_refine_ls_wR_factor_ref 0.2184
_reflns_number_gt 4657
_reflns_number_total 6805
_reflns_threshold_expression >2sigma(I)
_cod_data_source_file eCrystal-57.cif
_cod_data_source_block 03src0073
_cod_depositor_comments
;
Citation :
Hursthouse, Michael B. and Coles, Simon J. (2004) 
University of Southampton, Crystal Structure Report Archive. 
(doi:10.5258/ecrystals/57)

More at:
http://ecrystals.chem.soton.ac.uk/57/

The following automatic conversions were performed:

'_symmetry_cell_setting' value 'Triclinic' changed to 'triclinic'
according to the built-in table from CIF Core dictionary named
'cif_core.dic' version 2.4.1 from 2010-06-29.

Automatic conversion script
Id: cif_fix_values 3271 2015-04-21 07:52:19Z andrius 
;
_cod_original_sg_symbol_H-M P-1
_cod_database_code 1519595

loop_
_symmetry_equiv_pos_as_xyz
'x, y, z'
'-x, -y, -z'

loop_
_atom_site_label
_atom_site_type_symbol
_atom_site_fract_x
_atom_site_fract_y
_atom_site_fract_z
_atom_site_U_iso_or_equiv
_atom_site_adp_type
_atom_site_occupancy
_atom_site_symmetry_multiplicity
_atom_site_calc_flag
_atom_site_refinement_flags
_atom_site_disorder_assembly
_atom_site_disorder_group
H4N H 0.544(3) 0.382(5) 0.165(3) 0.052(17) Uiso 1 1 d D . .
H7N H -0.508(6) 1.353(2) 0.342(4) 0.060(19) Uiso 1 1 d D . .
C1 C 0.4023(6) 0.3889(6) 0.0894(4) 0.0491(14) Uani 1 1 d U . .
H1A H 0.4697 0.3020 0.0724 0.059 Uiso 1 1 calc R . .
H1B H 0.3884 0.4506 0.0336 0.059 Uiso 1 1 calc R . .
C2 C 0.2608(7) 0.3733(7) 0.1340(5) 0.068(2) Uani 1 1 d U . .
H2A H 0.2774 0.2805 0.1618 0.082 Uiso 1 1 calc R . .
H2B H 0.1995 0.3902 0.0879 0.082 Uiso 1 1 calc R . .
C3 C 0.1810(6) 0.4629(5) 0.2041(4) 0.0468(13) Uani 1 1 d U . .
H3A H 0.0757 0.4845 0.2067 0.056 Uiso 1 1 calc R . .
H3B H 0.2048 0.4161 0.2631 0.056 Uiso 1 1 calc R . .
C4 C 0.0947(6) 0.7108(5) 0.1836(4) 0.0464(13) Uani 1 1 d U . .
H4A H 0.0317 0.7053 0.1442 0.056 Uiso 1 1 calc R . .
H4B H 0.1340 0.7833 0.1555 0.056 Uiso 1 1 calc R . .
C5 C 0.0041(6) 0.7456(5) 0.2724(4) 0.0436(12) Uani 1 1 d U . .
H5A H 0.0653 0.7543 0.3117 0.052 Uiso 1 1 calc R . .
H5B H -0.0349 0.6732 0.3014 0.052 Uiso 1 1 calc R . .
C6 C -0.1205(6) 0.8739(5) 0.2627(4) 0.0453(13) Uani 1 1 d U . .
H6A H -0.0812 0.9454 0.2320 0.054 Uiso 1 1 calc R . .
H6B H -0.1827 0.8640 0.2246 0.054 Uiso 1 1 calc R . .
C7 C -0.2113(6) 0.9132(5) 0.3517(4) 0.0469(13) Uani 1 1 d U . .
H7A H -0.2507 0.8416 0.3819 0.056 Uiso 1 1 calc R . .
H7B H -0.1481 0.9214 0.3899 0.056 Uiso 1 1 calc R . .
C8 C -0.4668(7) 1.0374(6) 0.3253(5) 0.0610(17) Uani 1 1 d U . .
H8A H -0.4643 0.9447 0.3294 0.073 Uiso 1 1 calc R . .
H8B H -0.4769 1.0792 0.2631 0.073 Uiso 1 1 calc R . .
C9 C -0.5964(7) 1.1110(7) 0.3897(6) 0.076(2) Uani 1 1 d U . .
H9A H -0.6800 1.1525 0.3578 0.091 Uiso 1 1 calc R . .
H9B H -0.6217 1.0465 0.4393 0.091 Uiso 1 1 calc R . .
C10 C -0.5723(6) 1.2147(6) 0.4282(5) 0.0533(15) Uani 1 1 d U . .
H10A H -0.6659 1.2853 0.4426 0.064 Uiso 1 1 calc R . .
H10B H -0.5340 1.1758 0.4847 0.064 Uiso 1 1 calc R . .
N1 N 0.4052(5) 0.7057(4) 0.1254(3) 0.0395(10) Uani 1 1 d U . .
N2 N 0.5161(7) 0.7686(5) 0.2491(3) 0.0557(14) Uani 1 1 d U . .
N3 N 0.4291(4) 0.5536(4) 0.2830(3) 0.0320(8) Uani 1 1 d U . .
N4 N 0.4680(5) 0.4380(4) 0.1443(3) 0.0366(9) Uani 1 1 d DU . .
N5 N 0.2156(4) 0.5861(4) 0.1874(3) 0.0377(9) Uani 1 1 d U . .
N6 N -0.3325(4) 1.0384(4) 0.3450(3) 0.0408(10) Uani 1 1 d U . .
N7 N -0.4710(4) 1.2726(4) 0.3665(3) 0.0335(9) Uani 1 1 d DU . .
N8 N -0.2711(4) 1.2436(4) 0.2273(3) 0.0391(10) Uani 1 1 d U . .
N9 N -0.0035(5) 1.2293(6) 0.2454(4) 0.0634(15) Uani 1 1 d U . .
N10 N -0.1902(4) 1.1690(5) 0.3881(3) 0.0409(10) Uani 1 1 d U . .
P1 P 0.38145(13) 0.57521(11) 0.18592(8) 0.0299(3) Uani 1 1 d U . .
P2 P 0.46704(18) 0.79978(14) 0.15522(9) 0.0445(4) Uani 1 1 d U . .
P3 P 0.49220(15) 0.64634(12) 0.31445(9) 0.0359(3) Uani 1 1 d U . .
P4 P -0.30964(12) 1.18198(11) 0.32989(8) 0.0297(3) Uani 1 1 d U . .
P5 P -0.12305(16) 1.26337(16) 0.18554(11) 0.0510(4) Uani 1 1 d U . .
P6 P -0.03956(14) 1.18236(15) 0.34777(12) 0.0473(4) Uani 1 1 d U . .
Cl1 Cl 0.3246(3) 0.98255(16) 0.14935(14) 0.0831(6) Uani 1 1 d U . .
Cl2 Cl 0.6375(3) 0.8196(3) 0.06755(14) 0.1045(9) Uani 1 1 d U . .
Cl3 Cl 0.37395(19) 0.70985(16) 0.42965(10) 0.0576(4) Uani 1 1 d U . .
Cl4 Cl 0.68049(18) 0.54071(17) 0.35593(14) 0.0667(5) Uani 1 1 d U . .
Cl5 Cl -0.0355(2) 1.1638(3) 0.07733(15) 0.0972(7) Uani 1 1 d U . .
Cl6 Cl -0.1634(2) 1.4516(2) 0.12470(18) 0.0934(8) Uani 1 1 d U . .
Cl7 Cl -0.0034(2) 1.2873(3) 0.4306(2) 0.1142(10) Uani 1 1 d U . .
Cl8 Cl 0.11259(15) 1.00939(16) 0.37626(12) 0.0584(4) Uani 1 1 d U . .

loop_
_atom_site_aniso_label
_atom_site_aniso_U_11
_atom_site_aniso_U_22
_atom_site_aniso_U_33
_atom_site_aniso_U_23
_atom_site_aniso_U_13
_atom_site_aniso_U_12
C1 0.041(3) 0.065(4) 0.051(3) -0.037(3) 0.003(2) -0.020(3)
C2 0.052(4) 0.069(4) 0.096(5) -0.049(4) 0.020(4) -0.035(3)
C3 0.039(3) 0.037(3) 0.065(4) -0.021(3) 0.008(3) -0.015(2)
C4 0.041(3) 0.040(3) 0.053(3) -0.011(2) -0.010(2) -0.002(2)
C5 0.043(3) 0.029(2) 0.051(3) -0.011(2) -0.006(2) 0.000(2)
C6 0.042(3) 0.031(3) 0.056(3) -0.010(2) -0.004(3) -0.005(2)
C7 0.043(3) 0.027(2) 0.058(4) -0.007(2) 0.001(3) -0.001(2)
C8 0.049(3) 0.050(3) 0.100(5) -0.023(3) -0.017(3) -0.026(3)
C9 0.041(3) 0.050(4) 0.137(7) -0.014(4) 0.000(4) -0.023(3)
C10 0.034(3) 0.050(3) 0.073(4) -0.010(3) 0.008(3) -0.019(3)
N1 0.052(3) 0.037(2) 0.033(2) -0.0037(18) -0.0066(19) -0.020(2)
N2 0.095(4) 0.043(3) 0.047(3) -0.005(2) -0.018(3) -0.041(3)
N3 0.043(2) 0.0257(18) 0.029(2) -0.0059(15) -0.0074(17) -0.0126(17)
N4 0.035(2) 0.034(2) 0.043(2) -0.0199(18) -0.0072(18) -0.0047(19)
N5 0.027(2) 0.029(2) 0.054(3) -0.0127(18) -0.0075(18) -0.0018(17)
N6 0.027(2) 0.0245(19) 0.069(3) -0.0117(19) -0.004(2) -0.0063(17)
N7 0.0252(19) 0.0248(19) 0.048(2) -0.0056(18) -0.0027(17) -0.0074(16)
N8 0.029(2) 0.045(2) 0.041(2) -0.0050(19) -0.0026(18) -0.0120(19)
N9 0.030(2) 0.068(3) 0.093(4) 0.007(3) -0.006(3) -0.028(3)
N10 0.026(2) 0.046(2) 0.051(3) -0.012(2) -0.0084(18) -0.0090(19)
P1 0.0304(6) 0.0261(6) 0.0337(6) -0.0092(5) -0.0035(5) -0.0081(5)
P2 0.0644(9) 0.0343(7) 0.0393(7) -0.0038(6) -0.0014(7) -0.0263(7)
P3 0.0449(7) 0.0280(6) 0.0379(7) -0.0098(5) -0.0091(6) -0.0113(6)
P4 0.0223(6) 0.0245(5) 0.0436(7) -0.0081(5) -0.0044(5) -0.0079(5)
P5 0.0327(7) 0.0497(8) 0.0603(10) 0.0062(7) 0.0031(6) -0.0142(7)
P6 0.0254(6) 0.0506(8) 0.0726(10) -0.0199(7) -0.0135(6) -0.0112(6)
Cl1 0.1273(18) 0.0320(7) 0.0788(12) -0.0007(7) -0.0226(12) -0.0122(9)
Cl2 0.152(2) 0.125(2) 0.0638(12) -0.0096(12) 0.0108(13) -0.0971(19)
Cl3 0.0702(10) 0.0577(9) 0.0420(8) -0.0240(7) -0.0051(7) -0.0108(8)
Cl4 0.0545(9) 0.0531(9) 0.1009(14) -0.0172(9) -0.0328(9) -0.0119(7)
Cl5 0.0730(13) 0.1174(18) 0.0730(13) -0.0116(12) 0.0214(10) -0.0174(12)
Cl6 0.0620(11) 0.0756(13) 0.1337(19) 0.0355(13) -0.0202(12) -0.0337(10)
Cl7 0.0611(12) 0.0843(15) 0.212(3) -0.0356(17) -0.0282(15) -0.0297(12)
Cl8 0.0304(7) 0.0577(9) 0.0837(11) -0.0113(8) -0.0165(7) -0.0048(6)

loop_
_atom_type_symbol
_atom_type_description
_atom_type_scat_dispersion_real
_atom_type_scat_dispersion_imag
_atom_type_scat_source
C C 0.0033 0.0016 'International Tables Vol C Tables 4.2.6.8 and 6.1.1.4'
H H 0.0000 0.0000 'International Tables Vol C Tables 4.2.6.8 and 6.1.1.4'
N N 0.0061 0.0033 'International Tables Vol C Tables 4.2.6.8 and 6.1.1.4'
O O 0.0106 0.0060 'International Tables Vol C Tables 4.2.6.8 and 6.1.1.4'
P P 0.1023 0.0942 'International Tables Vol C Tables 4.2.6.8 and 6.1.1.4'
Cl Cl 0.1484 0.1585 'International Tables Vol C Tables 4.2.6.8 and 6.1.1.4'

loop_
_geom_angle_atom_site_label_1
_geom_angle_atom_site_label_2
_geom_angle_atom_site_label_3
_geom_angle
_geom_angle_site_symmetry_1
_geom_angle_site_symmetry_3
N4 C1 C2 114.1(5) . .
N4 C1 H1A 108.7 . .
C2 C1 H1A 108.7 . .
N4 C1 H1B 108.7 . .
C2 C1 H1B 108.7 . .
H1A C1 H1B 107.6 . .
C1 C2 C3 114.0(5) . .
C1 C2 H2A 108.8 . .
C3 C2 H2A 108.8 . .
C1 C2 H2B 108.8 . .
C3 C2 H2B 108.8 . .
H2A C2 H2B 107.6 . .
N5 C3 C2 112.8(5) . .
N5 C3 H3A 109.0 . .
C2 C3 H3A 109.0 . .
N5 C3 H3B 109.0 . .
C2 C3 H3B 109.0 . .
H3A C3 H3B 107.8 . .
N5 C4 C5 114.8(5) . .
N5 C4 H4A 108.6 . .
C5 C4 H4A 108.6 . .
N5 C4 H4B 108.6 . .
C5 C4 H4B 108.6 . .
H4A C4 H4B 107.5 . .
C4 C5 C6 111.7(5) . .
C4 C5 H5A 109.3 . .
C6 C5 H5A 109.3 . .
C4 C5 H5B 109.3 . .
C6 C5 H5B 109.3 . .
H5A C5 H5B 107.9 . .
C7 C6 C5 112.7(5) . .
C7 C6 H6A 109.0 . .
C5 C6 H6A 109.0 . .
C7 C6 H6B 109.0 . .
C5 C6 H6B 109.0 . .
H6A C6 H6B 107.8 . .
N6 C7 C6 114.3(5) . .
N6 C7 H7A 108.7 . .
C6 C7 H7A 108.7 . .
N6 C7 H7B 108.7 . .
C6 C7 H7B 108.7 . .
H7A C7 H7B 107.6 . .
N6 C8 C9 111.5(5) . .
N6 C8 H8A 109.3 . .
C9 C8 H8A 109.3 . .
N6 C8 H8B 109.3 . .
C9 C8 H8B 109.3 . .
H8A C8 H8B 108.0 . .
C10 C9 C8 113.8(5) . .
C10 C9 H9A 108.8 . .
C8 C9 H9A 108.8 . .
C10 C9 H9B 108.8 . .
C8 C9 H9B 108.8 . .
H9A C9 H9B 107.7 . .
N7 C10 C9 111.9(5) . .
N7 C10 H10A 109.2 . .
C9 C10 H10A 109.2 . .
N7 C10 H10B 109.2 . .
C9 C10 H10B 109.2 . .
H10A C10 H10B 107.9 . .
P2 N1 P1 124.5(3) . .
P3 N2 P2 119.1(3) . .
P3 N3 P1 124.6(2) . .
C1 N4 P1 120.5(4) . .
C1 N4 H4N 117(4) . .
P1 N4 H4N 121(4) . .
C4 N5 C3 117.4(4) . .
C4 N5 P1 124.5(4) . .
C3 N5 P1 117.7(3) . .
C8 N6 C7 119.3(4) . .
C8 N6 P4 116.1(4) . .
C7 N6 P4 122.3(4) . .
C10 N7 P4 120.9(4) . .
C10 N7 H7N 116(4) . .
P4 N7 H7N 122(4) . .
P5 N8 P4 123.7(3) . .
P6 N9 P5 118.9(3) . .
P6 N10 P4 124.2(3) . .
N4 P1 N1 115.9(2) . .
N4 P1 N3 105.3(2) . .
N1 P1 N3 112.0(2) . .
N4 P1 N5 101.0(2) . .
N1 P1 N5 106.6(2) . .
N3 P1 N5 116.0(2) . .
N1 P2 N2 120.3(2) . .
N1 P2 Cl2 110.57(19) . .
N2 P2 Cl2 105.0(2) . .
N1 P2 Cl1 109.3(2) . .
N2 P2 Cl1 107.0(2) . .
Cl2 P2 Cl1 103.27(13) . .
N3 P3 N2 119.5(2) . .
N3 P3 Cl3 109.93(17) . .
N2 P3 Cl3 108.3(2) . .
N3 P3 Cl4 110.10(17) . .
N2 P3 Cl4 107.4(2) . .
Cl3 P3 Cl4 99.74(9) . .
N7 P4 N10 115.1(2) . .
N7 P4 N8 105.8(2) . .
N10 P4 N8 112.1(2) . .
N7 P4 N6 100.1(2) . .
N10 P4 N6 106.7(2) . .
N8 P4 N6 116.7(2) . .
N8 P5 N9 119.9(3) . .
N8 P5 Cl5 109.1(2) . .
N9 P5 Cl5 108.2(3) . .
N8 P5 Cl6 107.65(19) . .
N9 P5 Cl6 110.2(2) . .
Cl5 P5 Cl6 99.89(13) . .
N10 P6 N9 119.9(3) . .
N10 P6 Cl8 108.77(19) . .
N9 P6 Cl8 108.0(2) . .
N10 P6 Cl7 105.4(2) . .
N9 P6 Cl7 114.7(2) . .
Cl8 P6 Cl7 97.72(11) . .

loop_
_geom_bond_atom_site_label_1
_geom_bond_atom_site_label_2
_geom_bond_distance
_geom_bond_site_symmetry_2
C1 N4 1.449(6) .
C1 C2 1.484(8) .
C1 H1A 0.9900 .
C1 H1B 0.9900 .
C2 C3 1.486(8) .
C2 H2A 0.9900 .
C2 H2B 0.9900 .
C3 N5 1.464(6) .
C3 H3A 0.9900 .
C3 H3B 0.9900 .
C4 N5 1.465(7) .
C4 C5 1.496(8) .
C4 H4A 0.9900 .
C4 H4B 0.9900 .
C5 C6 1.516(7) .
C5 H5A 0.9900 .
C5 H5B 0.9900 .
C6 C7 1.509(8) .
C6 H6A 0.9900 .
C6 H6B 0.9900 .
C7 N6 1.474(7) .
C7 H7A 0.9900 .
C7 H7B 0.9900 .
C8 N6 1.449(7) .
C8 C9 1.516(10) .
C8 H8A 0.9900 .
C8 H8B 0.9900 .
C9 C10 1.479(9) .
C9 H9A 0.9900 .
C9 H9B 0.9900 .
C10 N7 1.458(7) .
C10 H10A 0.9900 .
C10 H10B 0.9900 .
N1 P2 1.547(4) .
N1 P1 1.607(4) .
N2 P3 1.567(5) .
N2 P2 1.569(5) .
N3 P3 1.557(4) .
N3 P1 1.620(4) .
N4 P1 1.607(4) .
N4 H4N 0.8702(13) .
N5 P1 1.619(4) .
N6 P4 1.624(4) .
N7 P4 1.606(4) .
N7 H7N 0.8702(14) .
N8 P5 1.553(4) .
N8 P4 1.615(4) .
N9 P6 1.566(6) .
N9 P5 1.572(6) .
N10 P6 1.546(4) .
N10 P4 1.601(4) .
P2 Cl2 1.978(3) .
P2 Cl1 1.994(2) .
P3 Cl3 1.9926(19) .
P3 Cl4 2.004(2) .
P5 Cl5 2.017(3) .
P5 Cl6 2.024(2) .
P6 Cl8 2.003(2) .
P6 Cl7 2.026(3) .

loop_
_geom_torsion_atom_site_label_1
_geom_torsion_atom_site_label_2
_geom_torsion_atom_site_label_3
_geom_torsion_atom_site_label_4
_geom_torsion
_geom_torsion_site_symmetry_1
_geom_torsion_site_symmetry_2
_geom_torsion_site_symmetry_3
_geom_torsion_site_symmetry_4
N4 C1 C2 C3 26.6(9) . . . .
C1 C2 C3 N5 27.9(9) . . . .
N5 C4 C5 C6 -178.7(5) . . . .
C4 C5 C6 C7 -178.4(5) . . . .
C5 C6 C7 N6 179.3(5) . . . .
N6 C8 C9 C10 26.5(9) . . . .
C8 C9 C10 N7 30.4(9) . . . .
C2 C1 N4 P1 -55.9(7) . . . .
C5 C4 N5 C3 74.1(6) . . . .
C5 C4 N5 P1 -98.6(6) . . . .
C2 C3 N5 C4 124.8(6) . . . .
C2 C3 N5 P1 -62.1(7) . . . .
C9 C8 N6 C7 131.1(6) . . . .
C9 C8 N6 P4 -66.0(7) . . . .
C6 C7 N6 C8 83.0(7) . . . .
C6 C7 N6 P4 -78.8(6) . . . .
C9 C10 N7 P4 -58.3(7) . . . .
C1 N4 P1 N1 -90.9(5) . . . .
C1 N4 P1 N3 144.8(4) . . . .
C1 N4 P1 N5 23.8(5) . . . .
P2 N1 P1 N4 -120.4(3) . . . .
P2 N1 P1 N3 0.4(4) . . . .
P2 N1 P1 N5 128.2(3) . . . .
P3 N3 P1 N4 126.0(3) . . . .
P3 N3 P1 N1 -0.7(4) . . . .
P3 N3 P1 N5 -123.3(3) . . . .
C4 N5 P1 N4 -153.7(4) . . . .
C3 N5 P1 N4 33.7(4) . . . .
C4 N5 P1 N1 -32.3(5) . . . .
C3 N5 P1 N1 155.1(4) . . . .
C4 N5 P1 N3 93.1(5) . . . .
C3 N5 P1 N3 -79.5(4) . . . .
P1 N1 P2 N2 1.9(5) . . . .
P1 N1 P2 Cl2 124.6(3) . . . .
P1 N1 P2 Cl1 -122.4(3) . . . .
P3 N2 P2 N1 -3.9(6) . . . .
P3 N2 P2 Cl2 -129.2(4) . . . .
P3 N2 P2 Cl1 121.5(3) . . . .
P1 N3 P3 N2 -1.3(5) . . . .
P1 N3 P3 Cl3 124.7(3) . . . .
P1 N3 P3 Cl4 -126.3(3) . . . .
P2 N2 P3 N3 3.6(5) . . . .
P2 N2 P3 Cl3 -123.2(3) . . . .
P2 N2 P3 Cl4 129.9(3) . . . .
C10 N7 P4 N10 -92.0(5) . . . .
C10 N7 P4 N8 143.6(4) . . . .
C10 N7 P4 N6 22.0(5) . . . .
P6 N10 P4 N7 -134.3(3) . . . .
P6 N10 P4 N8 -13.2(4) . . . .
P6 N10 P4 N6 115.6(3) . . . .
P5 N8 P4 N7 136.9(3) . . . .
P5 N8 P4 N10 10.6(4) . . . .
P5 N8 P4 N6 -112.9(3) . . . .
C8 N6 P4 N7 39.2(5) . . . .
C7 N6 P4 N7 -158.5(4) . . . .
C8 N6 P4 N10 159.5(4) . . . .
C7 N6 P4 N10 -38.2(5) . . . .
C8 N6 P4 N8 -74.4(5) . . . .
C7 N6 P4 N8 88.0(5) . . . .
P4 N8 P5 N9 -3.1(5) . . . .
P4 N8 P5 Cl5 122.4(3) . . . .
P4 N8 P5 Cl6 -130.1(3) . . . .
P6 N9 P5 N8 -3.0(6) . . . .
P6 N9 P5 Cl5 -129.0(4) . . . .
P6 N9 P5 Cl6 122.7(3) . . . .
P4 N10 P6 N9 8.3(5) . . . .
P4 N10 P6 Cl8 -116.6(3) . . . .
P4 N10 P6 Cl7 139.5(3) . . . .
P5 N9 P6 N10 0.6(6) . . . .
P5 N9 P6 Cl8 125.8(3) . . . .
P5 N9 P6 Cl7 -126.4(3) . . . .
